data_2220096
loop_
_publ_author_name
'Chen, Zhu-Jun'
'Lei, Ke-Wei'

_publ_section_title 4,4',6,6'-Tetrabromo-2,2'-(2,8-diazonia-5-azanona-1,8-diene-1,9-diyl)diphenolate
_journal_coeditor_code BQ2108
_journal_issue 12
_journal_name_full 'Acta Crystallographica Section E'
_journal_page_first o2450
_journal_paper_doi 10.1107/S1600536808037732
_journal_volume 64
_journal_year 2008
_chemical_formula_iupac 'C18 H17 Br4 N3 O2'
_chemical_formula_moiety 'C18 H17 Br4 N3 O2'
_chemical_formula_sum 'C18 H17 Br4 N3 O2'
_chemical_formula_weight 626.99
_chemical_name_systematic 4,4',6,6'-Tetrabromo-2,2'-(2,8-diazonia-5-azanona-1,8-diene-1,9-diyl)diphenolate
_space_group_IT_number 14
_symmetry_cell_setting monoclinic
_symmetry_space_group_name_Hall '-P 2yn'
_symmetry_space_group_name_H-M 'P 1 21/n 1'
_atom_sites_solution_hydrogens geom
_atom_sites_solution_primary direct
_atom_sites_solution_secondary difmap
_audit_creation_method SHELXL-97
_cell_angle_alpha 90.000
_cell_angle_beta 94.774(2)
_cell_angle_gamma 90.000
_cell_formula_units_Z 4
_cell_length_a 9.4506(11)
_cell_length_b 9.1242(11)
_cell_length_c 23.618(3)
_cell_measurement_reflns_used 5793
_cell_measurement_temperature 293(2)
_cell_measurement_theta_max 27.62
_cell_measurement_theta_min 0.995
_cell_volume 2029.5(4)
_computing_cell_refinement 'SAINT (Bruker, 2004)'
_computing_data_collection 'APEX2 (Bruker, 2004)'
_computing_data_reduction 'SAINT (Bruker, 2004)'
_computing_molecular_graphics 'XP in SHELXTL (Sheldrick, 2008)'
_computing_publication_material 'XP in SHELXTL (Sheldrick, 2008)'
_computing_structure_refinement 'SHELXL97 (Sheldrick, 2008)'
_computing_structure_solution 'SHELXS97 (Sheldrick, 2008)'
_diffrn_ambient_temperature 293(2)
_diffrn_measured_fraction_theta_full 0.995
_diffrn_measured_fraction_theta_max 0.995
_diffrn_measurement_device_type 'Bruker SMART APEXII'
_diffrn_measurement_method '\f and \w'
_diffrn_radiation_monochromator graphite
_diffrn_radiation_source 'fine-focus sealed tube'
_diffrn_radiation_type MoK\a
_diffrn_radiation_wavelength 0.71073
_diffrn_reflns_av_R_equivalents 0.0396
_diffrn_reflns_av_sigmaI/netI 0.0383
_diffrn_reflns_limit_h_max 12
_diffrn_reflns_limit_h_min -12
_diffrn_reflns_limit_k_max 10
_diffrn_reflns_limit_k_min -11
_diffrn_reflns_limit_l_max 30
_diffrn_reflns_limit_l_min -30
_diffrn_reflns_number 17118
_diffrn_reflns_theta_full 27.62
_diffrn_reflns_theta_max 27.62
_diffrn_reflns_theta_min 1.73
_exptl_absorpt_coefficient_mu 7.951
_exptl_absorpt_correction_T_max 0.227
_exptl_absorpt_correction_T_min 0.149
_exptl_absorpt_correction_type multi-scan
_exptl_absorpt_process_details '(SADABS; Sheldrick, 1997)'
_exptl_crystal_colour YELLOW
_exptl_crystal_density_diffrn 2.052
_exptl_crystal_density_method 'not measured'
_exptl_crystal_description BLOCK
_exptl_crystal_F_000 1208
_exptl_crystal_size_max 0.258
_exptl_crystal_size_mid 0.207
_exptl_crystal_size_min 0.187
_refine_diff_density_max 2.073
_refine_diff_density_min -0.943
_refine_ls_extinction_method none
_refine_ls_goodness_of_fit_ref 1.048
_refine_ls_hydrogen_treatment mixed
_refine_ls_matrix_type full
_refine_ls_number_parameters 256
_refine_ls_number_reflns 4693
_refine_ls_number_restraints 6
_refine_ls_restrained_S_all 1.048
_refine_ls_R_factor_all 0.0529
_refine_ls_R_factor_gt 0.0381
_refine_ls_shift/su_max 0.001
_refine_ls_shift/su_mean 0.000
_refine_ls_structure_factor_coef Fsqd
_refine_ls_weighting_details 'calc w=1/[\s^2^(Fo^2^)+(0.0444P)^2^+3.6177P] where P=(Fo^2^+2Fc^2^)/3'
_refine_ls_weighting_scheme calc
_refine_ls_wR_factor_gt 0.0890
_refine_ls_wR_factor_ref 0.0954
_reflns_number_gt 3747
_reflns_number_total 4693
_reflns_threshold_expression I>2\s(I)
_cod_data_source_file bq2108.cif
_cod_data_source_block I
_cod_depositor_comments
;
The following automatic conversions were performed:
'_symmetry_cell_setting' value 'Monoclinic' changed to 'monoclinic'
according to '/home/saulius/struct/CIF-dictionaries/cif_core.dic'
dictionary named 'cif_core.dic' version 2.4.1 from 2010-06-29.

Automatic conversion script
Id: cif_fix_enum 1527 2010-12-29 10:47:43Z saulius 

The following automatic conversions were performed:

'_symmetry_cell_setting' value 'Monoclinic' changed to 'monoclinic'
according to /home/saulius/struct/CIF-dictionaries/cif_core.dic
dictionary named 'cif_core.dic' version 2.4.1 from 2010-06-29.

Automatic conversion script
Id: cif_fix_values 1715 2011-07-08 13:25:40Z adriana 
;
_cod_original_sg_symbol_H-M 'P 21/n'
_cod_database_code 2220096
_cod_database_fobs_code 2220096

loop_
_symmetry_equiv_pos_as_xyz
'x, y, z'
'-x+1/2, y+1/2, -z+1/2'
'-x, -y, -z'
'x-1/2, -y-1/2, z-1/2'

loop_
_atom_site_type_symbol
_atom_site_label
_atom_site_fract_x
_atom_site_fract_y
_atom_site_fract_z
_atom_site_U_iso_or_equiv
_atom_site_adp_type
_atom_site_calc_flag
_atom_site_refinement_flags
_atom_site_occupancy
_atom_site_disorder_assembly
_atom_site_disorder_group
C C1 1.1639(4) 1.1651(4) 0.03605(16) 0.0255(8) Uani d . 1 . .
C C2 1.2507(4) 1.0675(4) 0.00631(15) 0.0244(8) Uani d . 1 . .
C C3 1.2518(4) 0.9186(4) 0.01388(16) 0.0260(8) Uani d . 1 . .
H H3 1.3097 0.8596 -0.0065 0.031 Uiso calc R 1 . .
C C4 1.1645(4) 0.8557(4) 0.05281(18) 0.0280(9) Uani d . 1 . .
C C5 1.0778(4) 0.9402(5) 0.08246(17) 0.0277(8) Uani d . 1 . .
H H5 1.0197 0.8968 0.1076 0.033 Uiso calc R 1 . .
C C6 1.0763(4) 1.0945(5) 0.07503(16) 0.0252(8) Uani d . 1 . .
C C7 0.9904(4) 1.1819(5) 0.10911(17) 0.0286(9) Uani d . 1 . .
H H7 0.9341 1.1363 0.1344 0.034 Uiso calc R 1 . .
C C8 0.9087(5) 1.4217(5) 0.13912(18) 0.0362(10) Uani d . 1 . .
H H8A 0.9734 1.4858 0.1615 0.043 Uiso calc R 1 . .
H H8B 0.8566 1.3647 0.1651 0.043 Uiso calc R 1 . .
C C9 0.8055(5) 1.5135(5) 0.10130(19) 0.0367(10) Uani d . 1 A .
H H9A 0.7693 1.5925 0.1235 0.044 Uiso calc R 1 . .
H H9B 0.8551 1.5567 0.0711 0.044 Uiso calc R 1 . .
C C10 0.5604(11) 1.4631(12) 0.1098(5) 0.0500(18) Uani d PU 0.501(9) A 1
H H10A 0.5928 1.4777 0.1495 0.060 Uiso calc R 0.501(9) A 1
H H10B 0.5188 1.5544 0.0955 0.060 Uiso calc R 0.501(9) A 1
C C10' 0.5427(11) 1.4357(13) 0.0666(5) 0.0500(18) Uani d P 0.499(9) A 2
H H10C 0.5168 1.3988 0.0286 0.060 Uiso calc PR 0.499(9) A 2
H H10D 0.5160 1.5383 0.0670 0.060 Uiso calc PR 0.499(9) A 2
C C11 0.4590(6) 1.3573(6) 0.1061(3) 0.0619(17) Uani d . 1 . .
H H11A 0.4238 1.3449 0.0666 0.074 Uiso calc R 1 A 1
H H11B 0.3801 1.3881 0.1270 0.074 Uiso calc R 1 A 1
C C12 0.4349(4) 1.1126(5) 0.14599(17) 0.0303(9) Uani d . 1 . .
H H12 0.3368 1.1242 0.1417 0.036 Uiso calc R 1 A .
C C13 0.4899(4) 0.9821(4) 0.17117(15) 0.0235(8) Uani d . 1 A .
C C14 0.6423(4) 0.9637(4) 0.18085(15) 0.0228(8) Uani d . 1 . .
C C15 0.6853(4) 0.8296(4) 0.20880(15) 0.0227(8) Uani d . 1 A .
C C16 0.5925(4) 0.7256(4) 0.22511(16) 0.0259(8) Uani d . 1 . .
H H16 0.6260 0.6405 0.2433 0.031 Uiso calc R 1 A .
C C17 0.4452(4) 0.7494(4) 0.21399(17) 0.0277(8) Uani d . 1 A .
C C18 0.3950(4) 0.8739(5) 0.18751(16) 0.0266(8) Uani d . 1 . .
H H18 0.2977 0.8875 0.1802 0.032 Uiso calc R 1 A .
Br Br1 1.37074(5) 1.15131(5) -0.045130(17) 0.03273(12) Uani d . 1 . .
Br Br2 1.17523(5) 0.64919(5) 0.06248(2) 0.04388(14) Uani d . 1 . .
Br Br3 0.88370(4) 0.79812(5) 0.222670(17) 0.03065(12) Uani d . 1 . .
Br Br4 0.31565(5) 0.60611(6) 0.23712(2) 0.04384(14) Uani d . 1 . .
N N1 0.9899(4) 1.3230(4) 0.10528(15) 0.0310(8) Uani d . 1 . .
N N2 0.6880(4) 1.4267(5) 0.07679(18) 0.0447(10) Uani d . 1 . .
H H2 0.6896 1.3661 0.0490 0.054 Uiso calc R 1 A 1
N N3 0.5128(4) 1.2170(4) 0.12852(16) 0.0342(8) Uani d . 1 A .
O O1 1.1653(3) 1.3038(3) 0.02905(13) 0.0365(7) Uani d . 1 . .
O O2 0.7294(3) 1.0603(3) 0.16669(11) 0.0265(6) Uani d . 1 A .
H H1A 1.050(6) 1.358(6) 0.077(2) 0.052(15) Uiso d . 1 . .
H H3A 0.603(6) 1.199(6) 0.137(2) 0.052(16) Uiso d . 1 . .

loop_
_atom_site_aniso_label
_atom_site_aniso_U_11
_atom_site_aniso_U_22
_atom_site_aniso_U_33
_atom_site_aniso_U_12
_atom_site_aniso_U_13
_atom_site_aniso_U_23
C1 0.0248(19) 0.026(2) 0.0259(19) 0.0012(16) 0.0033(14) 0.0018(15)
C2 0.0241(19) 0.026(2) 0.0231(18) -0.0036(15) 0.0034(14) 0.0021(15)
C3 0.0238(19) 0.024(2) 0.0295(19) 0.0033(15) -0.0026(15) -0.0002(16)
C4 0.025(2) 0.021(2) 0.037(2) -0.0015(16) -0.0051(16) 0.0068(17)
C5 0.0217(19) 0.030(2) 0.031(2) -0.0039(16) -0.0001(15) 0.0095(17)
C6 0.0200(18) 0.030(2) 0.0259(19) 0.0013(16) 0.0020(14) 0.0043(16)
C7 0.024(2) 0.033(2) 0.029(2) 0.0017(17) 0.0043(15) 0.0062(17)
C8 0.040(2) 0.038(3) 0.032(2) 0.009(2) 0.0082(18) -0.0018(19)
C9 0.047(3) 0.028(2) 0.037(2) 0.009(2) 0.0102(19) -0.0003(18)
C10 0.050(4) 0.050(4) 0.050(4) 0.000(3) 0.004(4) 0.000(4)
C10' 0.050(4) 0.050(4) 0.050(4) 0.000(3) 0.004(4) 0.000(4)
C11 0.046(3) 0.049(3) 0.094(5) 0.021(3) 0.026(3) 0.042(3)
C12 0.0202(19) 0.041(3) 0.030(2) 0.0029(17) 0.0028(15) 0.0027(18)
C13 0.0210(18) 0.029(2) 0.0210(17) -0.0010(15) 0.0009(14) -0.0005(15)
C14 0.0226(18) 0.027(2) 0.0194(17) -0.0007(16) 0.0040(14) -0.0058(15)
C15 0.0234(18) 0.024(2) 0.0205(17) 0.0015(15) 0.0031(14) -0.0046(15)
C16 0.034(2) 0.022(2) 0.0232(18) 0.0001(16) 0.0073(15) -0.0017(15)
C17 0.030(2) 0.027(2) 0.0271(19) -0.0079(17) 0.0100(15) -0.0036(16)
C18 0.0217(19) 0.033(2) 0.0249(18) 0.0004(16) 0.0036(14) -0.0046(16)
Br1 0.0407(2) 0.0288(2) 0.0309(2) 0.00118(18) 0.01642(17) 0.00159(16)
Br2 0.0412(3) 0.0226(2) 0.0680(3) 0.00063(19) 0.0055(2) 0.0134(2)
Br3 0.0242(2) 0.0332(2) 0.0343(2) 0.00332(17) 0.00105(15) 0.00357(17)
Br4 0.0378(3) 0.0422(3) 0.0531(3) -0.0142(2) 0.0130(2) 0.0056(2)
N1 0.0311(19) 0.031(2) 0.0321(18) 0.0054(15) 0.0115(15) 0.0043(15)
N2 0.040(2) 0.042(3) 0.052(2) -0.0019(19) 0.0068(18) 0.0108(19)
N3 0.0275(19) 0.035(2) 0.040(2) 0.0112(16) 0.0045(15) 0.0110(17)
O1 0.0476(19) 0.0202(15) 0.0448(17) 0.0028(14) 0.0220(14) 0.0030(13)
O2 0.0227(13) 0.0244(15) 0.0325(14) -0.0013(11) 0.0037(11) 0.0024(11)

loop_
_atom_type_symbol
_atom_type_description
_atom_type_scat_dispersion_real
_atom_type_scat_dispersion_imag
_atom_type_scat_source
C C 0.0033 0.0016 'International Tables Vol C Tables 4.2.6.8 and 6.1.1.4'
H H 0.0000 0.0000 'International Tables Vol C Tables 4.2.6.8 and 6.1.1.4'
Br Br -0.2901 2.4595 'International Tables Vol C Tables 4.2.6.8 and 6.1.1.4'
N N 0.0061 0.0033 'International Tables Vol C Tables 4.2.6.8 and 6.1.1.4'
O O 0.0106 0.0060 'International Tables Vol C Tables 4.2.6.8 and 6.1.1.4'

loop_
_geom_angle_atom_site_label_1
_geom_angle_atom_site_label_2
_geom_angle_atom_site_label_3
_geom_angle
O1 C1 C2 122.7(4)
O1 C1 C6 122.6(4)
C2 C1 C6 114.7(4)
C3 C2 C1 123.4(4)
C3 C2 Br1 119.1(3)
C1 C2 Br1 117.5(3)
C2 C3 C4 119.4(4)
C2 C3 H3 120.3
C4 C3 H3 120.3
C5 C4 C3 121.0(4)
C5 C4 Br2 121.9(3)
C3 C4 Br2 117.0(3)
C4 C5 C6 119.9(4)
C4 C5 H5 120.0
C6 C5 H5 120.0
C5 C6 C7 118.9(4)
C5 C6 C1 121.5(4)
C7 C6 C1 119.5(4)
N1 C7 C6 121.0(4)
N1 C7 H7 119.5
C6 C7 H7 119.5
N1 C8 C9 111.0(4)
N1 C8 H8A 109.4
C9 C8 H8A 109.4
N1 C8 H8B 109.4
C9 C8 H8B 109.4
H8A C8 H8B 108.0
N2 C9 C8 111.6(4)
N2 C9 H9A 109.3
C8 C9 H9A 109.3
N2 C9 H9B 109.3
C8 C9 H9B 109.3
H9A C9 H9B 108.0
C11 C10 N2 113.3(8)
C11 C10 H10A 108.9
N2 C10 H10A 108.9
C11 C10 H10B 108.9
N2 C10 H10B 108.9
H10A C10 H10B 107.7
N2 C10' C11 116.4(8)
N2 C10' H10C 108.2
C11 C10' H10C 108.2
N2 C10' H10D 108.2
C11 C10' H10D 108.2
H10C C10' H10D 107.3
C10 C11 C10' 43.6(6)
C10 C11 N3 112.1(7)
C10' C11 N3 118.1(6)
C10 C11 H11A 109.2
C10' C11 H11A 66.7
N3 C11 H11A 109.2
C10 C11 H11B 109.2
C10' C11 H11B 131.6
N3 C11 H11B 109.2
H11A C11 H11B 107.9
N3 C12 C13 123.8(4)
N3 C12 H12 118.1
C13 C12 H12 118.1
C18 C13 C12 119.1(3)
C18 C13 C14 121.5(4)
C12 C13 C14 119.4(4)
O2 C14 C15 123.3(3)
O2 C14 C13 122.4(4)
C15 C14 C13 114.3(3)
C16 C15 C14 123.9(4)
C16 C15 Br3 119.6(3)
C14 C15 Br3 116.5(3)
C15 C16 C17 119.1(4)
C15 C16 H16 120.5
C17 C16 H16 120.5
C18 C17 C16 120.9(4)
C18 C17 Br4 119.8(3)
C16 C17 Br4 119.3(3)
C17 C18 C13 120.3(4)
C17 C18 H18 119.8
C13 C18 H18 119.8
C7 N1 C8 125.1(4)
C7 N1 H1A 112(3)
C8 N1 H1A 123(3)
C10' N2 C9 139.4(6)
C10' N2 C10 42.1(6)
C9 N2 C10 106.8(5)
C10' N2 H2 89.2
C9 N2 H2 126.6
C10 N2 H2 126.6
C12 N3 C11 124.8(4)
C12 N3 H3A 111(4)
C11 N3 H3A 123(4)

loop_
_geom_bond_atom_site_label_1
_geom_bond_atom_site_label_2
_geom_bond_distance
C1 O1 1.277(5)
C1 C2 1.434(6)
C1 C6 1.440(5)
C2 C3 1.370(6)
C2 Br1 1.892(4)
C3 C4 1.408(6)
C3 H3 0.9300
C4 C5 1.360(6)
C4 Br2 1.900(4)
C5 C6 1.419(6)
C5 H5 0.9300
C6 C7 1.433(6)
C7 N1 1.290(6)
C7 H7 0.9300
C8 N1 1.463(5)
C8 C9 1.518(6)
C8 H8A 0.9700
C8 H8B 0.9700
C9 N2 1.445(6)
C9 H9A 0.9700
C9 H9B 0.9700
C10 C11 1.359(12)
C10 N2 1.526(11)
C10 H10A 0.9700
C10 H10B 0.9700
C10' N2 1.376(11)
C10' C11 1.459(12)
C10' H10C 0.9700
C10' H10D 0.9700
C11 N3 1.460(6)
C11 H11A 0.9700
C11 H11B 0.9700
C12 N3 1.293(6)
C12 C13 1.411(6)
C12 H12 0.9300
C13 C18 1.409(6)
C13 C14 1.449(5)
C14 O2 1.270(5)
C14 C15 1.433(5)
C15 C16 1.369(6)
C15 Br3 1.898(4)
C16 C17 1.412(6)
C16 H16 0.9300
C17 C18 1.363(6)
C17 Br4 1.902(4)
C18 H18 0.9300
N1 H1A 0.97(6)
N2 H2 0.8600
N3 H3A 0.87(6)

loop_
_geom_hbond_atom_site_label_D
_geom_hbond_atom_site_label_H
_geom_hbond_atom_site_label_A
_geom_hbond_distance_DH
_geom_hbond_distance_HA
_geom_hbond_distance_DA
_geom_hbond_angle_DHA
N1 H1A O1 0.97(6) 1.70(6) 2.553(5) 144(5)
N3 H3A O2 0.87(6) 1.84(6) 2.597(4) 144(5)

loop_
_geom_torsion_atom_site_label_1
_geom_torsion_atom_site_label_2
_geom_torsion_atom_site_label_3
_geom_torsion_atom_site_label_4
_geom_torsion
O1 C1 C2 C3 179.1(4)
C6 C1 C2 C3 -0.1(6)
O1 C1 C2 Br1 -0.1(5)
C6 C1 C2 Br1 -179.3(3)
C1 C2 C3 C4 -0.3(6)
Br1 C2 C3 C4 178.9(3)
C2 C3 C4 C5 0.8(6)
C2 C3 C4 Br2 -178.4(3)
C3 C4 C5 C6 -1.0(6)
Br2 C4 C5 C6 178.2(3)
C4 C5 C6 C7 -176.5(4)
C4 C5 C6 C1 0.7(6)
O1 C1 C6 C5 -179.3(4)
C2 C1 C6 C5 -0.1(5)
O1 C1 C6 C7 -2.2(6)
C2 C1 C6 C7 177.0(3)
C5 C6 C7 N1 177.4(4)
C1 C6 C7 N1 0.2(6)
N1 C8 C9 N2 72.0(5)
N2 C10 C11 C10' -47.6(8)
N2 C10 C11 N3 60.4(10)
N2 C10' C11 C10 57.2(10)
N2 C10' C11 N3 -36.2(12)
N3 C12 C13 C18 -178.6(4)
N3 C12 C13 C14 2.9(6)
C18 C13 C14 O2 -179.6(3)
C12 C13 C14 O2 -1.1(6)
C18 C13 C14 C15 -1.0(5)
C12 C13 C14 C15 177.5(3)
O2 C14 C15 C16 178.9(4)
C13 C14 C15 C16 0.3(5)
O2 C14 C15 Br3 -1.6(5)
C13 C14 C15 Br3 179.8(3)
C14 C15 C16 C17 0.2(6)
Br3 C15 C16 C17 -179.3(3)
C15 C16 C17 C18 -0.1(6)
C15 C16 C17 Br4 -179.5(3)
C16 C17 C18 C13 -0.6(6)
Br4 C17 C18 C13 178.8(3)
C12 C13 C18 C17 -177.4(4)
C14 C13 C18 C17 1.2(6)
C6 C7 N1 C8 -178.4(4)
C9 C8 N1 C7 -120.1(5)
C11 C10' N2 C9 -101.3(11)
C11 C10' N2 C10 -50.4(9)
C8 C9 N2 C10' 136.5(8)
C8 C9 N2 C10 103.6(6)
C11 C10 N2 C10' 53.8(10)
C11 C10 N2 C9 -158.1(7)
C13 C12 N3 C11 -175.4(5)
C10 C11 N3 C12 158.2(7)
C10' C11 N3 C12 -153.8(7)
